data_4500017
loop_
_publ_author_name
'Duong, Adam'
'Maris, Thierry'
'Wuest,James D'

_publ_section_title
;
 Structural Similarity of Hydrogen-Bonded Networks in Crystals of Isomeric
 Pyridyl-Substituted Diaminotriazines
;
_journal_name_full 'Cryst. Growth & Design'
_journal_page_first 287
_journal_page_last 294
_journal_paper_doi 10.1021/cg101290r
_journal_volume 11
_journal_year 2011
_chemical_compound_source 'Synthesized by the authors. See text'
_chemical_formula_moiety 'C8 H8 N6'
_chemical_formula_sum 'C8 H8 N6'
_chemical_formula_weight 188.20
_chemical_name_systematic
; 
 ? 
;
_space_group_IT_number 14
_symmetry_cell_setting monoclinic
_symmetry_space_group_name_Hall '-P 2ybc'
_symmetry_space_group_name_H-M 'P 1 21/c 1'
_atom_sites_solution_hydrogens geom
_atom_sites_solution_primary direct
_atom_sites_solution_secondary difmap
_audit_creation_method SHELXL-97
_cell_angle_alpha 90
_cell_angle_beta 101.590(4)
_cell_angle_gamma 90
_cell_formula_units_Z 8
_cell_length_a 11.9471(9)
_cell_length_b 6.9732(6)
_cell_length_c 21.0822(18)
_cell_measurement_reflns_used 3789
_cell_measurement_temperature 150
_cell_measurement_theta_max 67.91
_cell_measurement_theta_min 27.50
_cell_volume 1720.5(2)
_computing_cell_refinement 'SAINT V7.60A(Bruker AXS, 2008)'
_computing_data_collection 'APEX2  (Bruker AXS, 2009)'
_computing_data_reduction 'SAINT V7.60A(Bruker AXS, 2008)'
_computing_molecular_graphics 'SHELXTL v6.12 (Bruker AXS, 2001)'
_computing_publication_material 'UdMX (Maris, 2004)'
_computing_structure_refinement 'SHELXL97 (Sheldrick, 2008)'
_computing_structure_solution 'SHELXS97 (Sheldrick, 2008)'
_diffrn_ambient_temperature 150
_diffrn_detector_area_resol_mean 8.3
_diffrn_measured_fraction_theta_full 0.952
_diffrn_measured_fraction_theta_max 0.952
_diffrn_measurement_device_type 'Bruker Microstar'
_diffrn_measurement_method \w
_diffrn_radiation_monochromator 'Helios optics'
_diffrn_radiation_source 'Rotating Anode'
_diffrn_radiation_type CuK\a
_diffrn_radiation_wavelength 1.54178
_diffrn_reflns_av_R_equivalents 0.049
_diffrn_reflns_av_sigmaI/netI 0.0321
_diffrn_reflns_limit_h_max 14
_diffrn_reflns_limit_h_min -14
_diffrn_reflns_limit_k_max 8
_diffrn_reflns_limit_k_min -8
_diffrn_reflns_limit_l_max 25
_diffrn_reflns_limit_l_min -25
_diffrn_reflns_number 7146
_diffrn_reflns_theta_full 67.96
_diffrn_reflns_theta_max 67.96
_diffrn_reflns_theta_min 3.78
_exptl_absorpt_coefficient_mu 0.819
_exptl_absorpt_correction_T_max 0.9366
_exptl_absorpt_correction_T_min 0.8419
_exptl_absorpt_correction_type multi-scan
_exptl_absorpt_process_details 'Sadabs (Sheldrick, 2008)'
_exptl_crystal_colour Colorless
_exptl_crystal_density_diffrn 1.453
_exptl_crystal_density_method 'not measured'
_exptl_crystal_description block
_exptl_crystal_F_000 784
_exptl_crystal_size_max 0.12
_exptl_crystal_size_mid 0.12
_exptl_crystal_size_min 0.08
_refine_diff_density_max 0.317
_refine_diff_density_min -0.274
_refine_diff_density_rms 0.060
_refine_ls_extinction_method none
_refine_ls_goodness_of_fit_ref 1.078
_refine_ls_hydrogen_treatment constr
_refine_ls_matrix_type full
_refine_ls_number_parameters 253
_refine_ls_number_reflns 2989
_refine_ls_number_restraints 0
_refine_ls_restrained_S_all 1.078
_refine_ls_R_factor_all 0.0538
_refine_ls_R_factor_gt 0.0514
_refine_ls_shift/su_max 0.000
_refine_ls_shift/su_mean 0.000
_refine_ls_structure_factor_coef Fsqd
_refine_ls_weighting_details 'calc w=1/[\s^2^(Fo^2^)+(0.0650P)^2^+2.7425P] where P=(Fo^2^+2Fc^2^)/3'
_refine_ls_weighting_scheme calc
_refine_ls_wR_factor_gt 0.1569
_refine_ls_wR_factor_ref 0.1586
_reflns_number_gt 2785
_reflns_number_total 2989
_reflns_threshold_expression I>2\s(I)
_cod_data_source_file deposit.cif
_cod_data_source_block adam06
_cod_depositor_comments
;
The following automatic conversions were performed:

'_symmetry_cell_setting' value 'Monoclinic' changed to 'monoclinic'
according to the built-in table from CIF Core dictionary named
'cif_core.dic' version 2.4.1 from 2010-06-29.

'_geom_bond_publ_flag'
value 'Y' changed to 'y' according to the built-in table from CIF
Core dictionary named 'cif_core.dic' version 2.4.1 from 2010-06-29
(30 times).

'_geom_angle_publ_flag' value 'Y' changed to 'y'
according to the built-in table from CIF Core dictionary named
'cif_core.dic' version 2.4.1 from 2010-06-29 (40 times).

Automatic conversion script
Id: cif_fix_values 1715 2011-07-08 13:25:40Z adriana 
;
_cod_original_sg_symbol_H-M P21/c
_cod_database_code 4500017

loop_
_symmetry_equiv_pos_as_xyz
'x, y, z'
'-x, y+1/2, -z+1/2'
'-x, -y, -z'
'x, -y-1/2, z-1/2'

loop_
_atom_site_label
_atom_site_type_symbol
_atom_site_fract_x
_atom_site_fract_y
_atom_site_fract_z
_atom_site_U_iso_or_equiv
_atom_site_adp_type
_atom_site_occupancy
_atom_site_symmetry_multiplicity
_atom_site_calc_flag
_atom_site_refinement_flags
N1 N 0.32934(18) -0.2269(4) 0.06468(11) 0.0338(5) Uani 1 1 d .
C1 C 0.3077(3) -0.3971(5) 0.03569(14) 0.0436(8) Uani 1 1 d .
H1 H 0.2353 -0.4155 0.0079 0.052 Uiso 1 1 calc R
C2 C 0.3839(3) -0.5475(5) 0.04361(14) 0.0449(8) Uani 1 1 d .
H2 H 0.3635 -0.6672 0.0229 0.054 Uiso 1 1 calc R
C3 C 0.4904(3) -0.5207(4) 0.08215(13) 0.0409(7) Uani 1 1 d .
H3 H 0.5461 -0.6199 0.0872 0.049 Uiso 1 1 calc R
C4 C 0.5148(2) -0.3463(4) 0.11333(12) 0.0317(6) Uani 1 1 d .
H4 H 0.5873 -0.3240 0.1405 0.038 Uiso 1 1 calc R
C5 C 0.4316(2) -0.2051(4) 0.10428(11) 0.0246(5) Uani 1 1 d .
C6 C 0.44906(19) -0.0235(4) 0.14272(10) 0.0209(5) Uani 1 1 d .
N2 N 0.55561(16) 0.0412(3) 0.15951(9) 0.0220(4) Uani 1 1 d .
C7 C 0.56645(19) 0.1899(4) 0.20254(11) 0.0223(5) Uani 1 1 d .
N3 N 0.48117(16) 0.2753(3) 0.22353(9) 0.0237(4) Uani 1 1 d .
C8 C 0.37754(19) 0.2028(4) 0.20002(11) 0.0227(5) Uani 1 1 d .
N4 N 0.35618(16) 0.0485(3) 0.15970(9) 0.0228(5) Uani 1 1 d .
N5 N 0.67247(17) 0.2539(3) 0.22493(10) 0.0282(5) Uani 1 1 d .
H5A H 0.6841 0.3497 0.2527 0.034 Uiso 1 1 calc R
H5B H 0.7307 0.2003 0.2119 0.034 Uiso 1 1 calc R
N6 N 0.28734(17) 0.2810(3) 0.21782(11) 0.0315(5) Uani 1 1 d .
H6A H 0.2963 0.3789 0.2447 0.038 Uiso 1 1 calc R
H6B H 0.2186 0.2349 0.2028 0.038 Uiso 1 1 calc R
N7 N 0.90382(18) 0.1044(3) 0.29846(10) 0.0290(5) Uani 1 1 d .
C9 C 0.9238(2) 0.1084(4) 0.36295(12) 0.0341(6) Uani 1 1 d .
H9 H 0.8610 0.1297 0.3835 0.041 Uiso 1 1 calc R
C10 C 1.0312(2) 0.0831(4) 0.40182(12) 0.0335(6) Uani 1 1 d .
H10 H 1.0415 0.0860 0.4477 0.040 Uiso 1 1 calc R
C11 C 1.1222(2) 0.0537(4) 0.37209(13) 0.0317(6) Uani 1 1 d .
H11 H 1.1969 0.0359 0.3972 0.038 Uiso 1 1 calc R
C12 C 1.1038(2) 0.0505(4) 0.30553(12) 0.0273(5) Uani 1 1 d .
H12 H 1.1655 0.0308 0.2840 0.033 Uiso 1 1 calc R
C13 C 0.9936(2) 0.0767(3) 0.27049(11) 0.0217(5) Uani 1 1 d .
C14 C 0.96853(19) 0.0720(3) 0.19815(11) 0.0204(5) Uani 1 1 d .
N8 N 1.05720(16) 0.0858(3) 0.16912(9) 0.0240(5) Uani 1 1 d .
C15 C 1.0303(2) 0.0709(4) 0.10369(11) 0.0240(5) Uani 1 1 d .
N9 N 0.92319(17) 0.0567(3) 0.06877(9) 0.0253(5) Uani 1 1 d .
C16 C 0.8420(2) 0.0473(3) 0.10397(11) 0.0229(5) Uani 1 1 d .
N10 N 0.85927(16) 0.0509(3) 0.16928(9) 0.0225(4) Uani 1 1 d .
N11 N 1.11665(17) 0.0709(4) 0.07239(10) 0.0315(5) Uani 1 1 d .
H11A H 1.1029 0.0617 0.0299 0.038 Uiso 1 1 calc R
H11B H 1.1874 0.0800 0.0942 0.038 Uiso 1 1 calc R
N12 N 0.73301(17) 0.0271(4) 0.07259(10) 0.0314(5) Uani 1 1 d .
H12A H 0.7168 0.0205 0.0300 0.038 Uiso 1 1 calc R
H12B H 0.6778 0.0205 0.0946 0.038 Uiso 1 1 calc R

loop_
_atom_site_aniso_label
_atom_site_aniso_U_11
_atom_site_aniso_U_22
_atom_site_aniso_U_33
_atom_site_aniso_U_23
_atom_site_aniso_U_13
_atom_site_aniso_U_12
N1 0.0268(11) 0.0441(14) 0.0312(11) -0.0108(10) 0.0072(9) -0.0047(10)
C1 0.0405(16) 0.055(2) 0.0377(15) -0.0202(14) 0.0141(13) -0.0158(15)
C2 0.072(2) 0.0327(16) 0.0357(15) -0.0102(12) 0.0247(15) -0.0151(15)
C3 0.069(2) 0.0281(15) 0.0303(14) 0.0040(12) 0.0210(14) 0.0097(14)
C4 0.0397(14) 0.0320(14) 0.0243(12) 0.0015(11) 0.0089(11) 0.0054(12)
C5 0.0265(12) 0.0291(13) 0.0197(11) -0.0004(10) 0.0084(9) -0.0024(10)
C6 0.0180(11) 0.0265(13) 0.0185(10) 0.0037(9) 0.0041(8) 0.0020(9)
N2 0.0193(9) 0.0244(11) 0.0232(10) 0.0012(8) 0.0063(7) 0.0008(8)
C7 0.0197(11) 0.0260(12) 0.0219(11) 0.0039(9) 0.0056(9) 0.0001(9)
N3 0.0184(10) 0.0273(11) 0.0262(10) -0.0019(8) 0.0063(8) 0.0000(8)
C8 0.0182(11) 0.0271(13) 0.0226(11) 0.0010(9) 0.0039(9) 0.0010(9)
N4 0.0179(9) 0.0280(11) 0.0225(10) -0.0005(8) 0.0041(7) 0.0007(8)
N5 0.0178(10) 0.0317(12) 0.0354(11) -0.0059(9) 0.0059(8) -0.0014(9)
N6 0.0188(10) 0.0365(13) 0.0399(12) -0.0148(10) 0.0077(9) -0.0007(9)
N7 0.0249(10) 0.0381(13) 0.0253(10) -0.0001(9) 0.0082(8) 0.0007(9)
C9 0.0307(13) 0.0471(17) 0.0271(13) -0.0007(12) 0.0119(10) 0.0013(12)
C10 0.0413(15) 0.0372(16) 0.0214(12) 0.0013(11) 0.0051(11) -0.0026(12)
C11 0.0293(13) 0.0359(15) 0.0271(13) 0.0046(11) -0.0008(10) 0.0003(11)
C12 0.0249(12) 0.0311(14) 0.0262(12) 0.0015(10) 0.0055(10) 0.0011(10)
C13 0.0218(11) 0.0202(11) 0.0233(12) 0.0003(9) 0.0052(9) -0.0018(9)
C14 0.0190(11) 0.0180(12) 0.0247(12) -0.0001(9) 0.0054(9) 0.0008(9)
N8 0.0193(10) 0.0316(11) 0.0215(10) -0.0014(8) 0.0050(8) -0.0006(8)
C15 0.0207(11) 0.0275(13) 0.0242(12) -0.0017(10) 0.0057(9) 0.0001(9)
N9 0.0203(10) 0.0332(12) 0.0221(10) -0.0014(8) 0.0040(8) 0.0002(8)
C16 0.0192(11) 0.0242(12) 0.0251(12) -0.0014(9) 0.0044(9) 0.0011(9)
N10 0.0189(9) 0.0261(11) 0.0225(10) 0.0000(8) 0.0041(8) 0.0004(8)
N11 0.0179(10) 0.0551(15) 0.0223(10) -0.0056(10) 0.0057(8) -0.0021(9)
N12 0.0185(10) 0.0522(15) 0.0233(10) -0.0023(10) 0.0035(8) -0.0034(10)

loop_
_atom_type_symbol
_atom_type_description
_atom_type_scat_dispersion_real
_atom_type_scat_dispersion_imag
_atom_type_scat_source
C C 0.0181 0.0091 'International Tables Vol C Tables 4.2.6.8 and 6.1.1.4'
H H 0.0000 0.0000 'International Tables Vol C Tables 4.2.6.8 and 6.1.1.4'
N N 0.0311 0.0180 'International Tables Vol C Tables 4.2.6.8 and 6.1.1.4'

loop_
_geom_angle_atom_site_label_1
_geom_angle_atom_site_label_2
_geom_angle_atom_site_label_3
_geom_angle
_geom_angle_publ_flag
C1 N1 C5 117.0(3) y
N1 C1 C2 123.9(3) y
N1 C1 H1 118 ?
C2 C1 H1 118 ?
C1 C2 C3 118.6(3) y
C1 C2 H2 120.7 ?
C3 C2 H2 120.7 ?
C2 C3 C4 118.7(3) y
C2 C3 H3 120.7 ?
C4 C3 H3 120.7 ?
C5 C4 C3 118.9(3) y
C5 C4 H4 120.6 ?
C3 C4 H4 120.6 ?
N1 C5 C4 122.9(2) y
N1 C5 C6 116.3(2) y
C4 C5 C6 120.7(2) y
N2 C6 N4 127.3(2) y
N2 C6 C5 116.9(2) y
N4 C6 C5 115.6(2) y
C6 N2 C7 113.1(2) y
N3 C7 N5 117.9(2) y
N3 C7 N2 125.7(2) y
N5 C7 N2 116.4(2) y
C7 N3 C8 114.9(2) y
N6 C8 N3 118.9(2) y
N6 C8 N4 116.1(2) y
N3 C8 N4 125.0(2) y
C6 N4 C8 113.8(2) y
C7 N5 H5A 120 ?
C7 N5 H5B 120 ?
H5A N5 H5B 120 ?
C8 N6 H6A 120 ?
C8 N6 H6B 120 ?
H6A N6 H6B 120 ?
C9 N7 C13 117.2(2) y
N7 C9 C10 123.7(2) y
N7 C9 H9 118.1 ?
C10 C9 H9 118.1 ?
C11 C10 C9 118.1(2) y
C11 C10 H10 120.9 ?
C9 C10 H10 120.9 ?
C10 C11 C12 119.2(2) y
C10 C11 H11 120.4 ?
C12 C11 H11 120.4 ?
C11 C12 C13 118.8(2) y
C11 C12 H12 120.6 ?
C13 C12 H12 120.6 ?
N7 C13 C12 123.0(2) y
N7 C13 C14 116.0(2) y
C12 C13 C14 121.0(2) y
N8 C14 N10 126.6(2) y
N8 C14 C13 117.0(2) y
N10 C14 C13 116.5(2) y
C14 N8 C15 114.5(2) y
N11 C15 N9 118.4(2) y
N11 C15 N8 117.1(2) y
N9 C15 N8 124.6(2) y
C16 N9 C15 114.6(2) y
N9 C16 N12 118.1(2) y
N9 C16 N10 125.9(2) y
N12 C16 N10 116.0(2) y
C14 N10 C16 113.7(2) y
C15 N11 H11A 120 ?
C15 N11 H11B 120 ?
H11A N11 H11B 120 ?
C16 N12 H12A 120 ?
C16 N12 H12B 120 ?
H12A N12 H12B 120 ?

loop_
_geom_bond_atom_site_label_1
_geom_bond_atom_site_label_2
_geom_bond_distance
_geom_bond_publ_flag
N1 C1 1.337(4) y
N1 C5 1.343(3) y
C1 C2 1.377(5) y
C1 H1 0.95 ?
C2 C3 1.378(5) y
C2 H2 0.95 ?
C3 C4 1.386(4) y
C3 H3 0.95 ?
C4 C5 1.384(4) y
C4 H4 0.95 ?
C5 C6 1.495(3) y
C6 N2 1.330(3) y
C6 N4 1.331(3) y
N2 C7 1.367(3) y
C7 N3 1.330(3) y
C7 N5 1.337(3) y
N3 C8 1.337(3) y
C8 N6 1.327(3) y
C8 N4 1.363(3) y
N5 H5a 0.88 ?
N5 H5b 0.88 ?
N6 H6a 0.88 ?
N6 H6b 0.88 ?
N7 C9 1.333(3) y
N7 C13 1.338(3) y
C9 C10 1.387(4) y
C9 H9 0.95 ?
C10 C11 1.375(4) y
C10 H10 0.95 ?
C11 C12 1.376(4) y
C11 H11 0.95 ?
C12 C13 1.386(3) y
C12 H12 0.95 ?
C13 C14 1.495(3) y
C14 N8 1.329(3) y
C14 N10 1.333(3) y
N8 C15 1.356(3) y
C15 N11 1.332(3) y
C15 N9 1.345(3) y
N9 C16 1.336(3) y
C16 N12 1.344(3) y
C16 N10 1.351(3) y
N11 H11a 0.88 ?
N11 H11b 0.88 ?
N12 H12a 0.88 ?
N12 H12b 0.88 ?

loop_
_geom_hbond_atom_site_label_D
_geom_hbond_atom_site_label_H
_geom_hbond_atom_site_label_A
_geom_hbond_distance_DH
_geom_hbond_distance_HA
_geom_hbond_distance_DA
_geom_hbond_angle_DHA
_geom_hbond_site_symmetry_A
N5 H5A N4 0.88 2.43 3.254(3) 155.2 2_655
N5 H5B N10 0.88 2.19 3.068(3) 172.6 .
N5 H5B N7 0.88 2.56 3.067(3) 117.7 .
N6 H6A N2 0.88 2.66 3.399(3) 142.8 2_655
N6 H6B N8 0.88 2.18 3.055(3) 172.9 1_455
N11 H11A N9 0.88 2.2 3.050(3) 162 3_755
N11 H11B N4 0.88 2.21 3.080(3) 167.9 1_655
N12 H12A N1 0.88 2.43 3.163(3) 140.6 3_655
N12 H12B N2 0.88 2.2 3.069(3) 170.6 .
